data_7134154
loop_
_publ_author_name
'Hu, Yiming'
'Wang, Fiona Yihan'
'Xie, Yi'
'Coleman, Benjamin D.'
'Stern, Charlotte L.'
'Mirkin, Chad A.'

_publ_section_title
;
 Manipulating metal--ligand binding in allosteric coordination complexes
 through ring strain
;
_journal_name_full 'Chemical Communications'
_journal_paper_doi 10.1039/D4CC06135G
_journal_year 2025
_chemical_formula_moiety 'C29 H31 Cl N4 P Pt S, B F4'
_chemical_formula_sum 'C29 H31 B Cl F4 N4 P Pt S'
_chemical_formula_weight 815.96
_space_group_crystal_system triclinic
_space_group_IT_number 2
_space_group_name_Hall '-P 1'
_space_group_name_H-M_alt 'P -1'
_atom_sites_solution_hydrogens geom
_atom_sites_solution_primary dual
_audit_creation_date 2023-08-30
_audit_creation_method
;
Olex2 1.5
(compiled 2023.03.06 svn.rbb2c1857 for OlexSys, GUI svn.r6748)
;
_audit_update_record
;
2023-09-18 deposited with the CCDC.	2025-01-01 downloaded from the CCDC.
;
_cell_angle_alpha 95.5090(10)
_cell_angle_beta 100.6030(10)
_cell_angle_gamma 112.4480(10)
_cell_formula_units_Z 2
_cell_length_a 9.19990(10)
_cell_length_b 10.8797(2)
_cell_length_c 20.6779(3)
_cell_measurement_reflns_used 41955
_cell_measurement_temperature 100.0(2)
_cell_measurement_theta_max 34.0830
_cell_measurement_theta_min 2.4520
_cell_volume 1848.45(5)
_computing_cell_refinement 'CrysAlisPro 1.171.42.94a (Rigaku OD, 2023)'
_computing_data_collection 'CrysAlisPro 1.171.42.94a (Rigaku OD, 2023)'
_computing_data_reduction 'CrysAlisPro 1.171.42.94a (Rigaku OD, 2023)'
_computing_molecular_graphics 'Olex2 1.5 (Dolomanov et al., 2009)'
_computing_publication_material 'Olex2 1.5 (Dolomanov et al., 2009)'
_computing_structure_refinement 'SHELXL 2018/3 (Sheldrick, 2015)'
_computing_structure_solution 'SHELXT 2018/2 (Sheldrick, 2018)'
_diffrn_ambient_environment N~2~
_diffrn_ambient_temperature 100.0(2)
_diffrn_detector 'Hybrid Pixel Array Detector'
_diffrn_detector_area_resol_mean 10.0000
_diffrn_detector_type HyPix
_diffrn_measured_fraction_theta_full 0.999
_diffrn_measured_fraction_theta_max 0.903
_diffrn_measurement_details
;
List of Runs (angles in degrees, time in seconds):

  # Type    Start    End  Width  t~exp~   \w     \q     \k     \f   Frames
#--------------------------------------------------------------------------
  1  \w    -30.00  18.00   0.50    8.00    --  -12.68 -95.00 150.00   96
  2  \w    -44.00  31.00   0.50    8.00    --  -12.68  95.00 -99.00  150
  3  \w    -31.00  45.00   0.50    8.00    --   13.93 -95.00 150.00  152
  4  \w    -67.00 -19.00   0.50    8.00    --  -12.68 137.00-166.23   96
  5  \w    -88.00   0.00   0.50    8.00    --  -12.68 -19.00 -30.00  176
  6  \w    -35.00  60.00   0.50    8.00    --  -12.68  77.00 -30.00  190
  7  \w    -85.00  10.00   0.50    8.00    --  -12.68 -77.00  60.00  190
  8  \w    -86.00   0.00   0.50    8.00    --  -12.68 -37.00 -90.00  172
  9  \w    -66.00 -18.00   0.50    8.00    --  -12.68 135.00 165.90   96
 10  \w    -66.00 -18.00   0.50    8.00    --  -12.68 135.00 119.67   96
 11  \w    -24.00  21.00   0.50    8.00    --  -12.68 -99.00  90.00   90
 12  \w    -67.00 -19.00   0.50    8.00    --  -12.68 137.00  27.72   96
 13  \w    -58.00  37.00   0.50    8.00    --   13.93 -77.00  60.00  190
 14  \w     -1.00  86.00   0.50    8.00    --   13.93  57.00-120.00  174
 15  \w    -60.00   5.00   0.50    8.00    --   13.93 -19.00 120.00  130
 16  \w      2.00  87.00   0.50    8.00    --   13.93  37.00  90.00  170
 17  \w    -60.00   5.00   0.50    8.00    --   13.93 -19.00  60.00  130
 18  \w    -16.00  30.00   0.50    8.00    --   13.93  95.00 -99.00   92
 19  \w    -67.00 -19.00   0.50    8.00    --  -12.68 137.00 -76.23   96
 20  \w    -66.00 -18.00   0.50    8.00    --  -12.68 135.00  90.47   96
 21  \w    -69.00 -21.00   0.50    8.00    --  -12.68 140.00-100.23   96
 22  \w    -48.00 -14.00   0.50    8.00    --  -12.68 104.00  21.99   68
 23  \w    -66.00 -18.00   0.50    8.00    --  -12.68 135.00 149.46   96
 24  \w    -71.00 -22.00   0.50    8.00    --  -12.68 143.00 -30.19   98
 25  \w    -70.00 -22.00   0.50    8.00    --  -12.68 142.00 -56.92   96
 26  \w     23.00  75.00   0.50    8.00    --   13.93-146.00 -25.51  104
 27  \w     23.00  75.00   0.50    8.00    --   13.93-146.00 172.84  104
 28  \w    -60.00   5.00   0.50    8.00    --   13.93 -19.00 -60.00  130
;
_diffrn_measurement_device 'four-circle diffractometer'
_diffrn_measurement_device_type 'XtaLAB Synergy, Single source at offset/far, HyPix'
_diffrn_measurement_method '\w scans'
_diffrn_orient_matrix_type 'CrysAlisPro convention (1999,Acta A55,543-557)'
_diffrn_orient_matrix_UB_11 -0.0557692000
_diffrn_orient_matrix_UB_12 -0.0408285000
_diffrn_orient_matrix_UB_13 -0.0300909000
_diffrn_orient_matrix_UB_21 0.0101616000
_diffrn_orient_matrix_UB_22 0.0587448000
_diffrn_orient_matrix_UB_23 -0.0141455000
_diffrn_orient_matrix_UB_31 0.0645776000
_diffrn_orient_matrix_UB_32 -0.0055167000
_diffrn_orient_matrix_UB_33 -0.0124312000
_diffrn_radiation_monochromator mirror
_diffrn_radiation_probe x-ray
_diffrn_radiation_type 'Mo K\a'
_diffrn_radiation_wavelength 0.71073
_diffrn_reflns_av_R_equivalents 0.0628
_diffrn_reflns_av_unetI/netI 0.0476
_diffrn_reflns_Laue_measured_fraction_full 0.999
_diffrn_reflns_Laue_measured_fraction_max 0.903
_diffrn_reflns_limit_h_max 13
_diffrn_reflns_limit_h_min -14
_diffrn_reflns_limit_k_max 16
_diffrn_reflns_limit_k_min -17
_diffrn_reflns_limit_l_max 30
_diffrn_reflns_limit_l_min -32
_diffrn_reflns_number 115173
_diffrn_reflns_point_group_measured_fraction_full 0.999
_diffrn_reflns_point_group_measured_fraction_max 0.903
_diffrn_reflns_theta_full 25.242
_diffrn_reflns_theta_max 33.956
_diffrn_reflns_theta_min 2.433
_diffrn_source 'micro-focus sealed X-ray tube'
_diffrn_source_type 'PhotonJet (Mo) X-ray Source'
_exptl_absorpt_coefficient_mu 4.010
_exptl_absorpt_correction_T_max 1.000
_exptl_absorpt_correction_T_min 0.786
_exptl_absorpt_correction_type gaussian
_exptl_absorpt_process_details
;
CrysAlisPro 1.171.42.94a (Rigaku Oxford Diffraction, 2023)
Numerical absorption correction based on gaussian integration over
a multifaceted crystal model
Empirical absorption correction using spherical harmonics,
implemented in SCALE3 ABSPACK scaling algorithm.
;
_exptl_crystal_colour colourless
_exptl_crystal_colour_primary colourless
_exptl_crystal_density_diffrn 1.466
_exptl_crystal_description plate
_exptl_crystal_F_000 800
_exptl_crystal_size_max 0.233
_exptl_crystal_size_mid 0.115
_exptl_crystal_size_min 0.022
_refine_diff_density_max 2.482
_refine_diff_density_min -2.241
_refine_diff_density_rms 0.145
_refine_ls_extinction_method none
_refine_ls_goodness_of_fit_ref 1.071
_refine_ls_hydrogen_treatment constr
_refine_ls_matrix_type full
_refine_ls_number_parameters 519
_refine_ls_number_reflns 13578
_refine_ls_number_restraints 176
_refine_ls_restrained_S_all 1.066
_refine_ls_R_factor_all 0.0775
_refine_ls_R_factor_gt 0.0568
_refine_ls_shift/su_max 0.001
_refine_ls_shift/su_mean 0.000
_refine_ls_structure_factor_coef Fsqd
_refine_ls_weighting_details 'w=1/[\s^2^(Fo^2^)+(0.0256P)^2^+9.9957P] where P=(Fo^2^+2Fc^2^)/3'
_refine_ls_weighting_scheme calc
_refine_ls_wR_factor_gt 0.1092
_refine_ls_wR_factor_ref 0.1150
_reflns_Friedel_coverage 0.000
_reflns_number_gt 10608
_reflns_number_total 13578
_reflns_threshold_expression 'I > 2\s(I)'
_cod_data_source_file d4cc06135g2.cif
_cod_data_source_block cx3175_auto
_cod_database_code 7134154
_shelx_shelxl_version_number 2018/3
_chemical_oxdiff_formula C29H33ClN4PPtSBF4
_shelx_space_group_comment
;
The symmetry employed for this shelxl refinement is uniquely defined
by the following loop, which should always be used as a source of
symmetry information in preference to the above space-group names.
They are only intended as comments.
;
_shelx_estimated_absorpt_t_max 0.917
_shelx_estimated_absorpt_t_min 0.455
_olex2_refinement_description
;
1. Fixed Uiso
 At 1.2 times of:
  All C(H) groups, All C(H,H) groups
 At 1.5 times of:
  All C(H,H,H) groups
2. Restrained distances
 F006-B01A \\sim F0-B01B
 with sigma of 0.02
 C15-C29 \\sim C15-C29A
 with sigma of 0.02
 C15-C16 \\sim C15-C16A
 with sigma of 0.02
 F008-B01A \\sim F1-B01B
 with sigma of 0.02
 F00B-B01A \\sim F00C-B01B
 with sigma of 0.02
 C29-C19 \\sim C29A-C19A
 with sigma of 0.02
 C16-C17 \\sim C16A-C17A
 with sigma of 0.02
 F00P-B01A \\sim F00Q-B01B
 with sigma of 0.02
 F006-F008 \\sim F0-F1
 with sigma of 0.04
 C19-C18 \\sim C19A-C18A
 with sigma of 0.02
 F006-F00B \\sim F0-F00C
 with sigma of 0.04
 C17-C18 \\sim C17A-C18A
 with sigma of 0.02
 F006-F00P \\sim F0-F00Q
 with sigma of 0.04
 C15-C19 \\sim C15-C19A
 with sigma of 0.04
 F008-F00B \\sim F1-F00C
 with sigma of 0.04
 C15-C17 \\sim C15-C17A
 with sigma of 0.04
 F008-F00P \\sim F1-F00Q
 with sigma of 0.04
 C29-C18 \\sim C29A-C18A
 with sigma of 0.04
 C16-C18 \\sim C16A-C18A
 with sigma of 0.04
 F00B-F00P \\sim F00C-F00Q
 with sigma of 0.04
 C19-C17 \\sim C19A-C17A
 with sigma of 0.04
 C9-C14 \\sim C9-C14A
 with sigma of 0.02
 C9-C10 \\sim C9-C10A
 with sigma of 0.02
 C14-C13 \\sim C14A-C13A
 with sigma of 0.02
 C10-C11 \\sim C10A-C11A
 with sigma of 0.02
 C13-C12 \\sim C13A-C12A
 with sigma of 0.02
 C12-C11 \\sim C12A-C11A
 with sigma of 0.02
 C9-C13 \\sim C9-C13A
 with sigma of 0.04
 C9-C11 \\sim C9-C11A
 with sigma of 0.04
 C14-C12 \\sim C14A-C12A
 with sigma of 0.04
 C10-C12 \\sim C10A-C12A
 with sigma of 0.04
 C13-C11 \\sim C13A-C11A
 with sigma of 0.04
3. Rigid body (RIGU) restrains
 F006, F008, F00B, F00P, B01A, F0, F1, F00C, F00Q, B01B
 with sigma for 1-2 distances of 0.004 and sigma for 1-3 distances of 0.004
 C29A, C16A, C19A, C17A, C18A
 with sigma for 1-2 distances of 0.001 and sigma for 1-3 distances of 0.001
 C14, C10, C13, C12, C11
 with sigma for 1-2 distances of 0.004 and sigma for 1-3 distances of 0.004
 C14A, C10A, C13A, C12A, C11A
 with sigma for 1-2 distances of 0.004 and sigma for 1-3 distances of 0.004
 C29, C16, C19, C17, C18
 with sigma for 1-2 distances of 0.004 and sigma for 1-3 distances of 0.004
4. Others
 Sof(B01B)=Sof(F0)=Sof(F1)=Sof(F00C)=Sof(F00Q)=1-FVAR(1)
 Sof(F006)=Sof(F008)=Sof(F00B)=Sof(F00P)=Sof(B01A)=FVAR(1)
 Sof(C10A)=Sof(H10A)=Sof(C11A)=Sof(H11A)=Sof(C12A)=Sof(H12A)=Sof(C13A)=
 Sof(H13A)=Sof(C14A)=Sof(H14A)=1-FVAR(2)
 Sof(C14)=Sof(H14)=Sof(C10)=Sof(H10)=Sof(C13)=Sof(H13)=Sof(C12)=Sof(H12)=
 Sof(C11)=Sof(H11)=FVAR(2)
 Sof(C16A)=Sof(H16A)=Sof(C17A)=Sof(H17A)=Sof(C18A)=Sof(H18A)=Sof(C19A)=
 Sof(H19A)=Sof(C29A)=Sof(H29A)=1-FVAR(3)
 Sof(C29)=Sof(H29)=Sof(C16)=Sof(H16)=Sof(C19)=Sof(H19)=Sof(C17)=Sof(H17)=
 Sof(C18)=Sof(H18)=FVAR(3)
5.a Secondary CH2 refined with riding coordinates:
 C8(H8A,H8B), C7(H7A,H7B), C24(H24A,H24B)
5.b Aromatic/amide H refined with riding coordinates:
 C23(H23), C29(H29), C22(H22), C14(H14), C27(H27), C16(H16), C2(H2), C26(H26),
 C3(H3), C10(H10), C19(H19), C17(H17), C13(H13), C6(H6), C12(H12), C4(H4),
 C18(H18), C11(H11), C5(H5), C10A(H10A), C11A(H11A), C12A(H12A), C13A(H13A),
 C14A(H14A), C16A(H16A), C17A(H17A), C18A(H18A), C19A(H19A), C29A(H29A)
5.c Idealised Me refined as rotating group:
 C20(H20A,H20B,H20C), C28(H28A,H28B,H28C)
;
_smtbx_masks_void_probe_radius 1.2
_smtbx_masks_void_truncation_radius 1.2
_olex2_submission_special_instructions 'No special instructions were received'
_oxdiff_exptl_absorpt_empirical_details
;
Empirical correction (ABSPACK) includes:
- Absorption correction using spherical harmonics
- Frame scaling
;
_oxdiff_exptl_absorpt_empirical_full_max 1.397
_oxdiff_exptl_absorpt_empirical_full_min 0.804

loop_
_space_group_symop_operation_xyz
'x, y, z'
'-x, -y, -z'

loop_
_atom_site_label
_atom_site_type_symbol
_atom_site_fract_x
_atom_site_fract_y
_atom_site_fract_z
_atom_site_U_iso_or_equiv
_atom_site_adp_type
_atom_site_occupancy
_atom_site_site_symmetry_order
_atom_site_calc_flag
_atom_site_refinement_flags_posn
_atom_site_refinement_flags_adp
_atom_site_refinement_flags_occupancy
_atom_site_disorder_assembly
_atom_site_disorder_group
Pt01 Pt 0.32267(3) 0.39522(2) 0.23513(2) 0.03344(6) Uani 1 1 d . . . . .
P002 P 0.43472(14) 0.58301(11) 0.31920(6) 0.0275(2) Uani 1 1 d . . . . .
S003 S 0.95152(17) 0.64401(15) 0.35119(7) 0.0432(3) Uani 1 1 d . . . . .
Cl Cl 0.4152(2) 0.28479(13) 0.31445(7) 0.0509(4) Uani 1 1 d . . . . .
F006 F 0.8785(18) 0.7318(13) 0.0713(10) 0.046(3) Uani 0.593(8) 1 d D . P A 1
N007 N 0.2881(5) 0.4683(4) 0.10284(19) 0.0310(8) Uani 1 1 d . . . . .
F008 F 0.779(3) 0.7042(19) 0.1676(5) 0.085(5) Uani 0.593(8) 1 d D . P A 1
N009 N 0.1558(5) 0.5498(4) 0.1563(2) 0.0337(8) Uani 1 1 d . . . . .
N00A N 0.2857(5) 0.2509(4) 0.1006(2) 0.0389(9) Uani 1 1 d . . . . .
F00B F 0.6136(16) 0.6682(15) 0.0701(9) 0.073(4) Uani 0.593(8) 1 d D . P A 1
C21 C 0.2483(5) 0.4817(4) 0.1624(2) 0.0274(8) Uani 1 1 d . . . . .
C8 C 0.6464(6) 0.6195(5) 0.3583(2) 0.0354(10) Uani 1 1 d . . . . .
H8A H 0.698167 0.712441 0.384908 0.042 Uiso 1 1 calc R U . . .
H8B H 0.648070 0.556406 0.389574 0.042 Uiso 1 1 calc R U . . .
N00E N 0.1625(7) 0.1000(4) 0.1535(2) 0.0490(12) Uani 1 1 d . . . . .
C25 C 0.2478(7) 0.2328(5) 0.1595(3) 0.0385(11) Uani 1 1 d . . . . .
C20 C 0.0757(7) 0.5816(6) 0.2061(3) 0.0433(12) Uani 1 1 d . . . . .
H20A H 0.096118 0.540619 0.245010 0.065 Uiso 1 1 calc R U . . .
H20B H -0.041167 0.545680 0.186611 0.065 Uiso 1 1 calc R U . . .
H20C H 0.118383 0.679967 0.219971 0.065 Uiso 1 1 calc R U . . .
C23 C 0.2198(6) 0.5311(5) 0.0593(3) 0.0378(10) Uani 1 1 d . . . . .
H23 H 0.228735 0.536479 0.014539 0.045 Uiso 1 1 calc R U . . .
C9 C 0.3412(7) 0.5604(6) 0.3894(3) 0.0382(11) Uani 1 1 d D . . . .
C15 C 0.4468(5) 0.7431(4) 0.2961(2) 0.0303(9) Uani 1 1 d D . . . .
C29 C 0.509(3) 0.7798(17) 0.2410(9) 0.036(5) Uani 0.55(4) 1 d D . P B 1
H29 H 0.526585 0.716896 0.211629 0.043 Uiso 0.55(4) 1 calc R U P B 1
C1 C 1.0296(7) 0.8176(5) 0.3882(3) 0.0400(11) Uani 1 1 d . . . . .
C22 C 0.1383(6) 0.5831(5) 0.0930(3) 0.0394(11) Uani 1 1 d . . . . .
H22 H 0.079466 0.633445 0.076500 0.047 Uiso 1 1 calc R U . . .
C7 C 0.7452(7) 0.6078(6) 0.3092(3) 0.0420(12) Uani 1 1 d . . . . .
H7A H 0.745579 0.671729 0.278181 0.050 Uiso 1 1 calc R U . . .
H7B H 0.694336 0.515115 0.282447 0.050 Uiso 1 1 calc R U . . .
F00P F 0.7436(7) 0.5330(5) 0.0973(3) 0.0523(17) Uani 0.593(8) 1 d D . P A 1
C24 C 0.3725(6) 0.3861(5) 0.0875(3) 0.0372(10) Uani 1 1 d . . . . .
H24A H 0.484725 0.426421 0.115549 0.045 Uiso 1 1 calc R U . . .
H24B H 0.377273 0.380768 0.039892 0.045 Uiso 1 1 calc R U . . .
C14 C 0.1886(16) 0.4517(16) 0.3768(8) 0.036(3) Uani 0.60(4) 1 d D . P C 1
H14 H 0.138790 0.400756 0.332708 0.043 Uiso 0.60(4) 1 calc R U P C 1
C27 C 0.2225(8) 0.1286(5) 0.0563(3) 0.0484(13) Uani 1 1 d . . . . .
H27 H 0.231957 0.114579 0.011514 0.058 Uiso 1 1 calc R U . . .
C16 C 0.415(2) 0.8327(12) 0.3390(7) 0.026(3) Uani 0.55(4) 1 d D . P B 1
H16 H 0.378799 0.807350 0.377902 0.031 Uiso 0.55(4) 1 calc R U P B 1
C2 C 0.9926(9) 0.9105(7) 0.3544(4) 0.0593(16) Uani 1 1 d . . . . .
H2 H 0.920274 0.880485 0.311372 0.071 Uiso 1 1 calc R U . . .
C26 C 0.1457(8) 0.0349(5) 0.0897(3) 0.0553(16) Uani 1 1 d . . . . .
H26 H 0.089605 -0.059530 0.072901 0.066 Uiso 1 1 calc R U . . .
C28 C 0.0847(10) 0.0316(6) 0.2035(3) 0.070(2) Uani 1 1 d . . . . .
H28A H 0.136926 0.089067 0.247804 0.105 Uiso 1 1 calc R U . . .
H28B H 0.095611 -0.054540 0.203754 0.105 Uiso 1 1 calc R U . . .
H28C H -0.030360 0.014492 0.192318 0.105 Uiso 1 1 calc R U . . .
C3 C 1.0600(11) 1.0450(8) 0.3828(4) 0.076(2) Uani 1 1 d . . . . .
H3 H 1.033693 1.108027 0.359803 0.092 Uiso 1 1 calc R U . . .
C10 C 0.414(2) 0.632(2) 0.4552(6) 0.051(4) Uani 0.60(4) 1 d D . P C 1
H10 H 0.518816 0.704216 0.465818 0.061 Uiso 0.60(4) 1 calc R U P C 1
C19 C 0.546(3) 0.9116(16) 0.2304(10) 0.044(4) Uani 0.55(4) 1 d D . P B 1
H19 H 0.598665 0.942412 0.196069 0.053 Uiso 0.55(4) 1 calc R U P B 1
C17 C 0.436(3) 0.9580(12) 0.3236(10) 0.043(3) Uani 0.55(4) 1 d D . P B 1
H17 H 0.404694 1.016495 0.349242 0.052 Uiso 0.55(4) 1 calc R U P B 1
C13 C 0.109(2) 0.4174(15) 0.4282(10) 0.043(3) Uani 0.60(4) 1 d D . P C 1
H13 H 0.004660 0.344999 0.419035 0.052 Uiso 0.60(4) 1 calc R U P C 1
C6 C 1.1341(9) 0.8608(8) 0.4494(4) 0.0680(19) Uani 1 1 d . . . . .
H6 H 1.160916 0.797884 0.472357 0.082 Uiso 1 1 calc R U . . .
C12 C 0.183(2) 0.490(2) 0.4918(8) 0.047(4) Uani 0.60(4) 1 d D . P C 1
H12 H 0.130039 0.466424 0.527113 0.057 Uiso 0.60(4) 1 calc R U P C 1
C4 C 1.1650(10) 1.0876(9) 0.4444(5) 0.083(2) Uani 1 1 d . . . . .
H4 H 1.212073 1.181281 0.463252 0.100 Uiso 1 1 calc R U . . .
C18 C 0.505(3) 0.9988(15) 0.2700(11) 0.049(4) Uani 0.55(4) 1 d D . P B 1
H18 H 0.523607 1.086580 0.260556 0.059 Uiso 0.55(4) 1 calc R U P B 1
C11 C 0.330(2) 0.594(3) 0.5047(5) 0.054(4) Uani 0.60(4) 1 d D . P C 1
H11 H 0.378687 0.642507 0.549252 0.065 Uiso 0.60(4) 1 calc R U P C 1
C5 C 1.2046(11) 1.0020(9) 0.4796(5) 0.094(3) Uani 1 1 d . . . . .
H5 H 1.276450 1.033758 0.522753 0.113 Uiso 1 1 calc R U . . .
B01A B 0.7610(14) 0.6667(10) 0.1019(5) 0.039(2) Uani 0.593(8) 1 d D . P A 1
B01B B 0.7495(19) 0.7235(13) 0.1014(7) 0.040(3) Uani 0.407(8) 1 d D . P A 2
F0 F 0.607(2) 0.634(2) 0.0631(14) 0.086(7) Uani 0.407(8) 1 d D . P A 2
F1 F 0.798(3) 0.730(2) 0.1685(6) 0.047(4) Uani 0.407(8) 1 d D . P A 2
F00C F 0.880(3) 0.728(3) 0.0752(16) 0.063(7) Uani 0.407(8) 1 d D . P A 2
F00Q F 0.7445(12) 0.8516(9) 0.0995(5) 0.058(3) Uani 0.407(8) 1 d D . P A 2
C10A C 0.429(3) 0.666(3) 0.4462(9) 0.057(7) Uani 0.40(4) 1 d D . P C 2
H10A H 0.522959 0.740415 0.443594 0.068 Uiso 0.40(4) 1 calc R U P C 2
C11A C 0.377(3) 0.660(3) 0.5059(8) 0.053(5) Uani 0.40(4) 1 d D . P C 2
H11A H 0.435418 0.730679 0.543695 0.064 Uiso 0.40(4) 1 calc R U P C 2
C12A C 0.243(4) 0.554(4) 0.5093(12) 0.049(5) Uani 0.40(4) 1 d D . P C 2
H12A H 0.207762 0.550030 0.549776 0.059 Uiso 0.40(4) 1 calc R U P C 2
C13A C 0.157(3) 0.452(3) 0.4555(16) 0.052(5) Uani 0.40(4) 1 d D . P C 2
H13A H 0.062951 0.378157 0.459439 0.063 Uiso 0.40(4) 1 calc R U P C 2
C14A C 0.203(3) 0.454(3) 0.3952(15) 0.054(7) Uani 0.40(4) 1 d D . P C 2
H14A H 0.139831 0.382548 0.358059 0.064 Uiso 0.40(4) 1 calc R U P C 2
C16A C 0.378(3) 0.8250(15) 0.3229(12) 0.036(4) Uani 0.45(4) 1 d D . P B 2
H16A H 0.329304 0.801248 0.359194 0.043 Uiso 0.45(4) 1 calc R U P B 2
C17A C 0.379(3) 0.9399(17) 0.2984(14) 0.050(4) Uani 0.45(4) 1 d D . P B 2
H17A H 0.342643 0.998515 0.321332 0.059 Uiso 0.45(4) 1 calc R U P B 2
C18A C 0.431(3) 0.9698(16) 0.2407(15) 0.050(5) Uani 0.45(4) 1 d D . P B 2
H18A H 0.427979 1.045987 0.222653 0.060 Uiso 0.45(4) 1 calc R U P B 2
C19A C 0.489(3) 0.8849(16) 0.2103(11) 0.043(4) Uani 0.45(4) 1 d D . P B 2
H19A H 0.520498 0.899966 0.169439 0.051 Uiso 0.45(4) 1 calc R U P B 2
C29A C 0.502(4) 0.7776(19) 0.2391(10) 0.048(7) Uani 0.45(4) 1 d D . P B 2
H29A H 0.551024 0.725882 0.219144 0.058 Uiso 0.45(4) 1 calc R U P B 2

loop_
_atom_site_aniso_label
_atom_site_aniso_U_11
_atom_site_aniso_U_22
_atom_site_aniso_U_33
_atom_site_aniso_U_23
_atom_site_aniso_U_13
_atom_site_aniso_U_12
Pt01 0.04257(11) 0.02072(8) 0.03343(9) 0.00498(6) 0.00433(7) 0.01122(7)
P002 0.0316(6) 0.0246(5) 0.0279(5) 0.0065(4) 0.0064(4) 0.0128(4)
S003 0.0417(7) 0.0489(7) 0.0510(8) 0.0136(6) 0.0178(6) 0.0271(6)
Cl 0.0792(10) 0.0291(6) 0.0449(7) 0.0104(5) 0.0028(7) 0.0273(6)
F006 0.054(6) 0.032(5) 0.053(7) 0.012(5) 0.024(6) 0.011(4)
N007 0.0308(19) 0.0254(17) 0.034(2) 0.0066(14) 0.0082(16) 0.0083(15)
F008 0.159(16) 0.093(11) 0.053(5) 0.042(5) 0.055(6) 0.084(11)
N009 0.035(2) 0.034(2) 0.0321(19) 0.0067(16) 0.0051(16) 0.0159(17)
N00A 0.043(2) 0.0248(18) 0.045(2) 0.0025(16) 0.0111(19) 0.0100(17)
F00B 0.063(7) 0.103(10) 0.080(8) 0.039(7) 0.036(6) 0.051(7)
C21 0.0198(19) 0.0256(19) 0.0257(19) -0.0013(15) 0.0045(15) -0.0007(15)
C8 0.038(3) 0.041(3) 0.030(2) 0.0034(19) 0.0037(19) 0.023(2)
N00E 0.072(3) 0.025(2) 0.039(2) 0.0029(17) 0.009(2) 0.009(2)
C25 0.054(3) 0.024(2) 0.038(3) 0.0090(18) 0.013(2) 0.015(2)
C20 0.045(3) 0.051(3) 0.037(3) 0.002(2) 0.004(2) 0.026(3)
C23 0.042(3) 0.035(2) 0.033(2) 0.0094(19) 0.004(2) 0.013(2)
C9 0.045(3) 0.049(3) 0.036(2) 0.022(2) 0.014(2) 0.030(2)
C15 0.029(2) 0.0198(18) 0.042(2) 0.0048(17) 0.0110(19) 0.0092(16)
C29 0.033(9) 0.039(7) 0.058(11) 0.024(8) 0.036(8) 0.025(7)
C1 0.040(3) 0.040(3) 0.047(3) 0.017(2) 0.022(2) 0.017(2)
C22 0.043(3) 0.037(3) 0.036(2) 0.010(2) 0.000(2) 0.018(2)
C7 0.044(3) 0.052(3) 0.034(2) 0.003(2) 0.008(2) 0.025(3)
F00P 0.043(3) 0.035(3) 0.065(4) 0.006(2) 0.017(3) 0.001(2)
C24 0.037(3) 0.031(2) 0.041(3) 0.0042(19) 0.010(2) 0.011(2)
C14 0.048(6) 0.038(6) 0.042(6) 0.028(5) 0.031(5) 0.026(5)
C27 0.061(4) 0.031(2) 0.046(3) -0.004(2) 0.011(3) 0.015(2)
C16 0.023(6) 0.025(4) 0.030(5) 0.001(3) 0.005(5) 0.012(4)
C2 0.070(4) 0.047(3) 0.062(4) 0.025(3) 0.016(3) 0.021(3)
C26 0.077(4) 0.023(2) 0.049(3) -0.004(2) 0.006(3) 0.009(3)
C28 0.106(6) 0.030(3) 0.056(4) 0.008(3) 0.029(4) 0.005(3)
C3 0.095(6) 0.053(4) 0.078(5) 0.025(4) 0.010(5) 0.030(4)
C10 0.053(7) 0.092(10) 0.018(5) 0.022(6) 0.012(5) 0.035(7)
C19 0.048(10) 0.034(6) 0.064(9) 0.023(6) 0.032(8) 0.019(6)
C17 0.058(9) 0.024(4) 0.054(8) 0.006(5) 0.021(7) 0.019(5)
C13 0.055(7) 0.061(7) 0.039(7) 0.028(5) 0.025(5) 0.040(5)
C6 0.055(4) 0.071(5) 0.065(4) 0.014(4) 0.000(3) 0.019(4)
C12 0.056(8) 0.069(10) 0.036(6) 0.031(6) 0.021(6) 0.037(7)
C4 0.074(5) 0.058(5) 0.097(6) 0.012(4) -0.003(5) 0.016(4)
C18 0.075(11) 0.031(5) 0.059(9) 0.022(6) 0.026(8) 0.032(7)
C11 0.051(8) 0.096(12) 0.029(5) 0.032(5) 0.022(4) 0.034(8)
C5 0.077(6) 0.073(6) 0.094(7) 0.010(5) -0.021(5) 0.010(5)
B01A 0.039(5) 0.033(5) 0.043(5) 0.007(4) 0.016(4) 0.009(4)
B01B 0.040(7) 0.034(6) 0.040(6) -0.005(5) 0.022(5) 0.005(6)
F0 0.060(9) 0.076(9) 0.069(8) -0.007(7) 0.027(6) -0.028(7)
F1 0.060(7) 0.034(5) 0.044(5) 0.007(4) 0.025(5) 0.010(5)
F00C 0.063(11) 0.091(14) 0.067(13) 0.041(10) 0.043(10) 0.047(10)
F00Q 0.074(6) 0.051(5) 0.062(6) 0.014(4) 0.027(5) 0.034(4)
C10A 0.061(12) 0.115(19) 0.026(8) 0.042(10) 0.022(8) 0.058(13)
C11A 0.047(10) 0.087(14) 0.039(7) 0.036(8) 0.019(6) 0.032(9)
C12A 0.051(12) 0.073(14) 0.048(9) 0.034(9) 0.023(9) 0.041(11)
C13A 0.067(12) 0.062(11) 0.049(12) 0.038(10) 0.022(10) 0.038(9)
C14A 0.088(16) 0.048(11) 0.056(11) 0.035(9) 0.031(11) 0.049(11)
C16A 0.024(8) 0.020(5) 0.054(9) 0.010(5) 0.004(7) 0.001(5)
C17A 0.056(11) 0.031(6) 0.072(9) 0.024(6) 0.027(8) 0.020(7)
C18A 0.059(11) 0.028(6) 0.071(10) 0.023(6) 0.027(9) 0.019(7)
C19A 0.036(8) 0.019(5) 0.067(8) 0.011(5) 0.015(7) 0.003(5)
C29A 0.067(16) 0.017(6) 0.051(12) 0.000(7) 0.006(9) 0.011(8)

loop_
_atom_type_symbol
_atom_type_description
_atom_type_scat_dispersion_real
_atom_type_scat_dispersion_imag
_atom_type_scat_source
C C 0.0033 0.0016 'International Tables Vol C Tables 4.2.6.8 and 6.1.1.4'
H H 0.0000 0.0000 'International Tables Vol C Tables 4.2.6.8 and 6.1.1.4'
B B 0.0013 0.0007 'International Tables Vol C Tables 4.2.6.8 and 6.1.1.4'
Cl Cl 0.1484 0.1585 'International Tables Vol C Tables 4.2.6.8 and 6.1.1.4'
F F 0.0171 0.0103 'International Tables Vol C Tables 4.2.6.8 and 6.1.1.4'
N N 0.0061 0.0033 'International Tables Vol C Tables 4.2.6.8 and 6.1.1.4'
P P 0.1023 0.0942 'International Tables Vol C Tables 4.2.6.8 and 6.1.1.4'
Pt Pt -1.7033 8.3905 'International Tables Vol C Tables 4.2.6.8 and 6.1.1.4'
S S 0.1246 0.1234 'International Tables Vol C Tables 4.2.6.8 and 6.1.1.4'

loop_
_exptl_crystal_face_index_h
_exptl_crystal_face_index_k
_exptl_crystal_face_index_l
_exptl_crystal_face_perp_dist
0 1 0 0.0546
0 -1 0 0.0546
0 0 1 0.0108
0 0 -1 0.0108
-1 0 1 0.0926
1 0 -1 0.0926
1 -1 -1 0.0869

loop_
_geom_angle_atom_site_label_1
_geom_angle_atom_site_label_2
_geom_angle_atom_site_label_3
_geom_angle
_geom_angle_site_symmetry_1
_geom_angle_site_symmetry_3
_geom_angle_publ_flag
P002 Pt01 Cl 85.99(4) . . ?
C21 Pt01 P002 97.36(12) . . ?
C21 Pt01 Cl 175.75(13) . . ?
C21 Pt01 C25 83.77(18) . . ?
C25 Pt01 P002 173.89(16) . . ?
C25 Pt01 Cl 92.63(14) . . ?
C8 P002 Pt01 111.47(16) . . ?
C9 P002 Pt01 113.43(19) . . ?
C9 P002 C8 102.4(2) . . ?
C9 P002 C15 107.6(2) . . ?
C15 P002 Pt01 117.39(16) . . ?
C15 P002 C8 103.0(2) . . ?
C1 S003 C7 103.1(3) . . ?
C21 N007 C23 109.7(4) . . ?
C21 N007 C24 122.9(4) . . ?
C23 N007 C24 126.9(4) . . ?
C21 N009 C20 126.6(4) . . ?
C21 N009 C22 109.9(4) . . ?
C22 N009 C20 123.5(4) . . ?
C25 N00A C24 121.3(4) . . ?
C25 N00A C27 110.9(4) . . ?
C27 N00A C24 127.7(5) . . ?
N007 C21 Pt01 119.3(3) . . ?
N009 C21 Pt01 134.0(3) . . ?
N009 C21 N007 106.6(4) . . ?
P002 C8 H8A 108.7 . . ?
P002 C8 H8B 108.7 . . ?
H8A C8 H8B 107.6 . . ?
C7 C8 P002 114.1(3) . . ?
C7 C8 H8A 108.7 . . ?
C7 C8 H8B 108.7 . . ?
C25 N00E C26 109.8(5) . . ?
C25 N00E C28 126.2(5) . . ?
C26 N00E C28 123.8(5) . . ?
N00A C25 Pt01 120.1(3) . . ?
N00E C25 Pt01 134.1(4) . . ?
N00E C25 N00A 105.9(4) . . ?
N009 C20 H20A 109.5 . . ?
N009 C20 H20B 109.5 . . ?
N009 C20 H20C 109.5 . . ?
H20A C20 H20B 109.5 . . ?
H20A C20 H20C 109.5 . . ?
H20B C20 H20C 109.5 . . ?
N007 C23 H23 126.8 . . ?
C22 C23 N007 106.4(4) . . ?
C22 C23 H23 126.8 . . ?
C14 C9 P002 115.4(7) . . ?
C10 C9 P002 125.7(8) . . ?
C10 C9 C14 118.5(9) . . ?
C10A C9 P002 113.3(10) . . ?
C14A C9 P002 128.8(13) . . ?
C14A C9 C10A 117.8(13) . . ?
C29 C15 P002 118.0(6) . . ?
C29 C15 C16 122.2(8) . . ?
C16 C15 P002 119.2(6) . . ?
C16A C15 P002 125.5(8) . . ?
C29A C15 P002 118.3(7) . . ?
C29A C15 C16A 115.2(12) . . ?
C15 C29 H29 121.0 . . ?
C19 C29 C15 118.0(11) . . ?
C19 C29 H29 121.0 . . ?
C2 C1 S003 121.5(5) . . ?
C6 C1 S003 118.7(5) . . ?
C6 C1 C2 119.7(6) . . ?
N009 C22 H22 126.3 . . ?
C23 C22 N009 107.4(4) . . ?
C23 C22 H22 126.3 . . ?
S003 C7 H7A 109.3 . . ?
S003 C7 H7B 109.3 . . ?
C8 C7 S003 111.7(4) . . ?
C8 C7 H7A 109.3 . . ?
C8 C7 H7B 109.3 . . ?
H7A C7 H7B 107.9 . . ?
N007 C24 N00A 108.4(4) . . ?
N007 C24 H24A 110.0 . . ?
N007 C24 H24B 110.0 . . ?
N00A C24 H24A 110.0 . . ?
N00A C24 H24B 110.0 . . ?
H24A C24 H24B 108.4 . . ?
C9 C14 H14 119.5 . . ?
C13 C14 C9 120.9(11) . . ?
C13 C14 H14 119.5 . . ?
N00A C27 H27 127.1 . . ?
C26 C27 N00A 105.8(5) . . ?
C26 C27 H27 127.1 . . ?
C15 C16 H16 120.6 . . ?
C17 C16 C15 118.7(9) . . ?
C17 C16 H16 120.6 . . ?
C1 C2 H2 119.8 . . ?
C3 C2 C1 120.4(7) . . ?
C3 C2 H2 119.8 . . ?
N00E C26 H26 126.1 . . ?
C27 C26 N00E 107.7(5) . . ?
C27 C26 H26 126.1 . . ?
N00E C28 H28A 109.5 . . ?
N00E C28 H28B 109.5 . . ?
N00E C28 H28C 109.5 . . ?
H28A C28 H28B 109.5 . . ?
H28A C28 H28C 109.5 . . ?
H28B C28 H28C 109.5 . . ?
C2 C3 H3 120.2 . . ?
C4 C3 C2 119.5(7) . . ?
C4 C3 H3 120.2 . . ?
C9 C10 H10 120.8 . . ?
C11 C10 C9 118.4(12) . . ?
C11 C10 H10 120.8 . . ?
C29 C19 H19 119.8 . . ?
C29 C19 C18 120.3(10) . . ?
C18 C19 H19 119.8 . . ?
C16 C17 H17 120.1 . . ?
C16 C17 C18 119.7(9) . . ?
C18 C17 H17 120.1 . . ?
C14 C13 H13 120.4 . . ?
C12 C13 C14 119.2(11) . . ?
C12 C13 H13 120.4 . . ?
C1 C6 H6 120.0 . . ?
C1 C6 C5 120.0(7) . . ?
C5 C6 H6 120.0 . . ?
C13 C12 H12 119.8 . . ?
C11 C12 C13 120.4(9) . . ?
C11 C12 H12 119.8 . . ?
C3 C4 H4 118.7 . . ?
C5 C4 C3 122.6(8) . . ?
C5 C4 H4 118.7 . . ?
C19 C18 C17 120.6(9) . . ?
C19 C18 H18 119.7 . . ?
C17 C18 H18 119.7 . . ?
C10 C11 H11 118.7 . . ?
C12 C11 C10 122.6(11) . . ?
C12 C11 H11 118.7 . . ?
C6 C5 H5 121.1 . . ?
C4 C5 C6 117.7(8) . . ?
C4 C5 H5 121.1 . . ?
F006 B01A F00B 110.5(12) . . ?
F006 B01A F00P 107.9(10) . . ?
F008 B01A F006 120.7(14) . . ?
F008 B01A F00B 105.9(16) . . ?
F008 B01A F00P 102.2(11) . . ?
F00P B01A F00B 108.9(10) . . ?
F0 B01B F1 123.7(18) . . ?
F0 B01B F00C 112.8(16) . . ?
F0 B01B F00Q 105.4(16) . . ?
F1 B01B F00C 106(2) . . ?
F1 B01B F00Q 101.6(14) . . ?
F00C B01B F00Q 105.7(15) . . ?
C9 C10A H10A 119.7 . . ?
C11A C10A C9 120.5(16) . . ?
C11A C10A H10A 119.7 . . ?
C10A C11A H11A 120.3 . . ?
C12A C11A C10A 119.4(17) . . ?
C12A C11A H11A 120.3 . . ?
C11A C12A H12A 119.4 . . ?
C11A C12A C13A 121.2(14) . . ?
C13A C12A H12A 119.4 . . ?
C12A C13A H13A 119.3 . . ?
C12A C13A C14A 121.4(16) . . ?
C14A C13A H13A 119.3 . . ?
C9 C14A H14A 120.2 . . ?
C13A C14A C9 119.6(17) . . ?
C13A C14A H14A 120.2 . . ?
C15 C16A H16A 118.8 . . ?
C17A C16A C15 122.4(13) . . ?
C17A C16A H16A 118.8 . . ?
C16A C17A H17A 119.7 . . ?
C18A C17A C16A 120.7(13) . . ?
C18A C17A H17A 119.7 . . ?
C17A C18A H18A 121.1 . . ?
C19A C18A C17A 117.9(12) . . ?
C19A C18A H18A 121.1 . . ?
C18A C19A H19A 119.7 . . ?
C18A C19A C29A 120.7(14) . . ?
C29A C19A H19A 119.7 . . ?
C15 C29A H29A 118.7 . . ?
C19A C29A C15 122.7(15) . . ?
C19A C29A H29A 118.7 . . ?

loop_
_geom_bond_atom_site_label_1
_geom_bond_atom_site_label_2
_geom_bond_distance
_geom_bond_site_symmetry_2
_geom_bond_publ_flag
Pt01 P002 2.3042(11) . ?
Pt01 Cl 2.3459(13) . ?
Pt01 C21 2.000(5) . ?
Pt01 C25 2.045(5) . ?
P002 C8 1.836(5) . ?
P002 C9 1.810(5) . ?
P002 C15 1.818(4) . ?
S003 C1 1.776(6) . ?
S003 C7 1.808(6) . ?
F006 B01A 1.350(18) . ?
N007 C21 1.359(6) . ?
N007 C23 1.382(6) . ?
N007 C24 1.439(6) . ?
F008 B01A 1.341(13) . ?
N009 C21 1.322(6) . ?
N009 C20 1.458(7) . ?
N009 C22 1.390(6) . ?
N00A C25 1.339(7) . ?
N00A C24 1.461(6) . ?
N00A C27 1.388(6) . ?
F00B B01A 1.401(17) . ?
C8 H8A 0.9900 . ?
C8 H8B 0.9900 . ?
C8 C7 1.508(7) . ?
N00E C25 1.336(6) . ?
N00E C26 1.387(7) . ?
N00E C28 1.466(8) . ?
C20 H20A 0.9800 . ?
C20 H20B 0.9800 . ?
C20 H20C 0.9800 . ?
C23 H23 0.9500 . ?
C23 C22 1.345(8) . ?
C9 C14 1.406(11) . ?
C9 C10 1.403(11) . ?
C9 C10A 1.425(16) . ?
C9 C14A 1.393(16) . ?
C15 C29 1.392(10) . ?
C15 C16 1.406(10) . ?
C15 C16A 1.403(13) . ?
C15 C29A 1.396(14) . ?
C29 H29 0.9500 . ?
C29 C19 1.392(12) . ?
C1 C2 1.391(8) . ?
C1 C6 1.356(9) . ?
C22 H22 0.9500 . ?
C7 H7A 0.9900 . ?
C7 H7B 0.9900 . ?
F00P B01A 1.393(10) . ?
C24 H24A 0.9900 . ?
C24 H24B 0.9900 . ?
C14 H14 0.9500 . ?
C14 C13 1.401(11) . ?
C27 H27 0.9500 . ?
C27 C26 1.335(8) . ?
C16 H16 0.9500 . ?
C16 C17 1.379(11) . ?
C2 H2 0.9500 . ?
C2 C3 1.371(10) . ?
C26 H26 0.9500 . ?
C28 H28A 0.9800 . ?
C28 H28B 0.9800 . ?
C28 H28C 0.9800 . ?
C3 H3 0.9500 . ?
C3 C4 1.364(11) . ?
C10 H10 0.9500 . ?
C10 C11 1.395(13) . ?
C19 H19 0.9500 . ?
C19 C18 1.396(12) . ?
C17 H17 0.9500 . ?
C17 C18 1.400(12) . ?
C13 H13 0.9500 . ?
C13 C12 1.369(16) . ?
C6 H6 0.9500 . ?
C6 C5 1.441(12) . ?
C12 H12 0.9500 . ?
C12 C11 1.354(17) . ?
C4 H4 0.9500 . ?
C4 C5 1.350(12) . ?
C18 H18 0.9500 . ?
C11 H11 0.9500 . ?
C5 H5 0.9500 . ?
B01B F0 1.34(2) . ?
B01B F1 1.364(15) . ?
B01B F00C 1.39(2) . ?
B01B F00Q 1.416(14) . ?
C10A H10A 0.9500 . ?
C10A C11A 1.402(16) . ?
C11A H11A 0.9500 . ?
C11A C12A 1.35(2) . ?
C12A H12A 0.9500 . ?
C12A C13A 1.37(2) . ?
C13A H13A 0.9500 . ?
C13A C14A 1.389(17) . ?
C14A H14A 0.9500 . ?
C16A H16A 0.9500 . ?
C16A C17A 1.391(13) . ?
C17A H17A 0.9500 . ?
C17A C18A 1.391(15) . ?
C18A H18A 0.9500 . ?
C18A C19A 1.384(14) . ?
C19A H19A 0.9500 . ?
C19A C29A 1.396(14) . ?
C29A H29A 0.9500 . ?

loop_
_geom_torsion_atom_site_label_1
_geom_torsion_atom_site_label_2
_geom_torsion_atom_site_label_3
_geom_torsion_atom_site_label_4
_geom_torsion
_geom_torsion_site_symmetry_1
_geom_torsion_site_symmetry_2
_geom_torsion_site_symmetry_3
_geom_torsion_site_symmetry_4
_geom_torsion_publ_flag
Pt01 P002 C8 C7 43.4(4) . . . . ?
Pt01 P002 C9 C14 -17.3(10) . . . . ?
Pt01 P002 C9 C10 155.6(12) . . . . ?
Pt01 P002 C9 C10A 169.0(15) . . . . ?
Pt01 P002 C9 C14A -8.4(19) . . . . ?
Pt01 P002 C15 C29 -48.1(12) . . . . ?
Pt01 P002 C15 C16 140.6(9) . . . . ?
Pt01 P002 C15 C16A 122.4(14) . . . . ?
Pt01 P002 C15 C29A -45.2(16) . . . . ?
P002 C8 C7 S003 -179.6(3) . . . . ?
P002 C9 C14 C13 175.3(12) . . . . ?
P002 C9 C10 C11 -174.4(11) . . . . ?
P002 C9 C10A C11A -176.9(19) . . . . ?
P002 C9 C14A C13A 176.0(16) . . . . ?
P002 C15 C29 C19 -168.7(16) . . . . ?
P002 C15 C16 C17 175.1(10) . . . . ?
P002 C15 C16A C17A -173.7(12) . . . . ?
P002 C15 C29A C19A 168(2) . . . . ?
S003 C1 C2 C3 -177.1(6) . . . . ?
S003 C1 C6 C5 177.5(7) . . . . ?
N007 C23 C22 N009 -0.9(6) . . . . ?
N00A C27 C26 N00E 0.0(7) . . . . ?
C21 N007 C23 C22 0.1(5) . . . . ?
C21 N007 C24 N00A 52.5(6) . . . . ?
C21 N009 C22 C23 1.3(6) . . . . ?
C8 P002 C9 C14 -137.6(10) . . . . ?
C8 P002 C9 C10 35.4(13) . . . . ?
C8 P002 C9 C10A 48.8(15) . . . . ?
C8 P002 C9 C14A -128.6(19) . . . . ?
C8 P002 C15 C29 74.7(12) . . . . ?
C8 P002 C15 C16 -96.6(9) . . . . ?
C8 P002 C15 C16A -114.7(14) . . . . ?
C8 P002 C15 C29A 77.7(16) . . . . ?
C25 N00A C24 N007 -52.3(6) . . . . ?
C25 N00A C27 C26 -0.4(7) . . . . ?
C25 N00E C26 C27 0.4(8) . . . . ?
C20 N009 C21 Pt01 -0.4(7) . . . . ?
C20 N009 C21 N007 176.1(4) . . . . ?
C20 N009 C22 C23 -176.1(5) . . . . ?
C23 N007 C21 Pt01 177.8(3) . . . . ?
C23 N007 C21 N009 0.7(5) . . . . ?
C23 N007 C24 N00A -119.5(5) . . . . ?
C9 P002 C8 C7 165.0(4) . . . . ?
C9 P002 C15 C29 -177.5(12) . . . . ?
C9 P002 C15 C16 11.2(9) . . . . ?
C9 P002 C15 C16A -6.9(14) . . . . ?
C9 P002 C15 C29A -174.6(16) . . . . ?
C9 C14 C13 C12 -1(2) . . . . ?
C9 C10 C11 C12 1(2) . . . . ?
C9 C10A C11A C12A 0(3) . . . . ?
C15 P002 C8 C7 -83.3(4) . . . . ?
C15 P002 C9 C14 114.2(10) . . . . ?
C15 P002 C9 C10 -72.8(13) . . . . ?
C15 P002 C9 C10A -59.4(15) . . . . ?
C15 P002 C9 C14A 123.2(19) . . . . ?
C15 C29 C19 C18 -6(3) . . . . ?
C15 C16 C17 C18 -6.5(19) . . . . ?
C15 C16A C17A C18A 8(3) . . . . ?
C29 C15 C16 C17 4.2(19) . . . . ?
C29 C19 C18 C17 4(2) . . . . ?
C1 S003 C7 C8 -65.4(4) . . . . ?
C1 C2 C3 C4 0.6(13) . . . . ?
C1 C6 C5 C4 -1.2(14) . . . . ?
C22 N009 C21 Pt01 -177.7(3) . . . . ?
C22 N009 C21 N007 -1.3(5) . . . . ?
C7 S003 C1 C2 -40.4(5) . . . . ?
C7 S003 C1 C6 143.1(5) . . . . ?
C24 N007 C21 Pt01 4.6(6) . . . . ?
C24 N007 C21 N009 -172.5(4) . . . . ?
C24 N007 C23 C22 173.0(4) . . . . ?
C24 N00A C25 Pt01 -3.5(7) . . . . ?
C24 N00A C25 N00E 176.7(5) . . . . ?
C24 N00A C27 C26 -176.1(5) . . . . ?
C14 C9 C10 C11 -2(2) . . . . ?
C14 C13 C12 C11 1(2) . . . . ?
C27 N00A C25 Pt01 -179.5(4) . . . . ?
C27 N00A C25 N00E 0.7(7) . . . . ?
C27 N00A C24 N007 123.0(6) . . . . ?
C16 C15 C29 C19 2(2) . . . . ?
C16 C17 C18 C19 3(2) . . . . ?
C2 C1 C6 C5 0.9(11) . . . . ?
C2 C3 C4 C5 -0.9(15) . . . . ?
C26 N00E C25 Pt01 179.6(5) . . . . ?
C26 N00E C25 N00A -0.7(7) . . . . ?
C28 N00E C25 Pt01 4.6(10) . . . . ?
C28 N00E C25 N00A -175.6(6) . . . . ?
C28 N00E C26 C27 175.6(7) . . . . ?
C3 C4 C5 C6 1.2(16) . . . . ?
C10 C9 C14 C13 2(2) . . . . ?
C13 C12 C11 C10 -1(2) . . . . ?
C6 C1 C2 C3 -0.6(10) . . . . ?
C10A C9 C14A C13A -1(4) . . . . ?
C10A C11A C12A C13A 0(3) . . . . ?
C11A C12A C13A C14A 0(3) . . . . ?
C12A C13A C14A C9 1(4) . . . . ?
C14A C9 C10A C11A 1(3) . . . . ?
C16A C15 C29A C19A -1(3) . . . . ?
C16A C17A C18A C19A -3(2) . . . . ?
C17A C18A C19A C29A -4(3) . . . . ?
C18A C19A C29A C15 5(4) . . . . ?
C29A C15 C16A C17A -6(2) . . . . ?

loop_
_exptl_oxdiff_crystal_face_indexfrac_h
_exptl_oxdiff_crystal_face_indexfrac_k
_exptl_oxdiff_crystal_face_indexfrac_l
_exptl_oxdiff_crystal_face_x
_exptl_oxdiff_crystal_face_y
_exptl_oxdiff_crystal_face_z
0.0000 1.0001 0.0003 -0.0408 0.0587 -0.0055
-0.0000 -1.0001 -0.0003 0.0408 -0.0587 0.0055
-0.0011 0.0003 1.0004 -0.0301 -0.0141 -0.0125
0.0011 -0.0003 -1.0004 0.0301 0.0141 0.0125
-1.0006 0.0007 0.9974 0.0258 -0.0242 -0.0770
1.0006 -0.0007 -0.9974 -0.0258 0.0242 0.0770
1.0005 -1.0008 -0.9977 0.0151 -0.0345 0.0825

loop_
_smtbx_masks_void_nr
_smtbx_masks_void_average_x
_smtbx_masks_void_average_y
_smtbx_masks_void_average_z
_smtbx_masks_void_volume
_smtbx_masks_void_count_electrons
_smtbx_masks_void_content
1 -0.500 0.000 0.023 436.9 101.1 ?
